data_4030691
loop_
_publ_author_name
'Yu, Wesley Zongrong'
'Chen, Feng'
'Cheng, Yi An'
'Yeung, Ying-Yeung'

_publ_section_title
;
 Catalyst-free and metal-free electrophilic bromoamidation of unactivated
 olefins using the N-bromosuccinimide/sulfonamide protocol.
;
_journal_issue 5
_journal_name_full 'The Journal of organic chemistry'
_journal_page_first 2815
_journal_page_last 2821
_journal_paper_doi 10.1021/jo502416r
_journal_volume 80
_journal_year 2015
_chemical_formula_sum 'C15 H13 Br F3 N O2 S'
_chemical_formula_weight 408.23
_space_group_crystal_system triclinic
_space_group_IT_number 2
_space_group_name_Hall '-P 1'
_space_group_name_H-M_alt 'P -1'
_symmetry_space_group_name_Hall '-P 1'
_symmetry_space_group_name_H-M 'P -1'
_atom_sites_solution_hydrogens geom
_audit_creation_method SHELXL-2014/6
_cell_angle_alpha 110.909(3)
_cell_angle_beta 105.303(3)
_cell_angle_gamma 98.680(3)
_cell_formula_units_Z 4
_cell_length_a 10.9860(9)
_cell_length_b 11.1385(9)
_cell_length_c 14.9183(12)
_cell_measurement_reflns_used 9997
_cell_measurement_temperature 100(2)
_cell_measurement_theta_max 27.80
_cell_measurement_theta_min 2.83
_cell_volume 1582.8(2)
_computing_cell_refinement 'Bruker SAINT'
_computing_data_collection 'Bruker APEX2'
_computing_data_reduction 'Bruker SAINT'
_computing_molecular_graphics 'Bruker SHELXTL'
_computing_publication_material 'Bruker SHELXTL'
_computing_structure_refinement 'SHELXL-2014/6 (Sheldrick, 2014)'
_computing_structure_solution 'SHELXS-97 (Sheldrick 2008)'
_diffrn_ambient_temperature 100(2)
_diffrn_measured_fraction_theta_full 0.991
_diffrn_measured_fraction_theta_max 0.986
_diffrn_measurement_device_type 'Bruker D8 Venture'
_diffrn_measurement_method '\f and \w scans'
_diffrn_radiation_type MoK\a
_diffrn_radiation_wavelength 0.71073
_diffrn_reflns_av_R_equivalents 0.0539
_diffrn_reflns_av_unetI/netI 0.0473
_diffrn_reflns_Laue_measured_fraction_full 0.991
_diffrn_reflns_Laue_measured_fraction_max 0.986
_diffrn_reflns_limit_h_max 14
_diffrn_reflns_limit_h_min -14
_diffrn_reflns_limit_k_max 14
_diffrn_reflns_limit_k_min -11
_diffrn_reflns_limit_l_max 19
_diffrn_reflns_limit_l_min -19
_diffrn_reflns_number 31060
_diffrn_reflns_point_group_measured_fraction_full 0.991
_diffrn_reflns_point_group_measured_fraction_max 0.986
_diffrn_reflns_theta_full 25.242
_diffrn_reflns_theta_max 27.233
_diffrn_reflns_theta_min 2.432
_exptl_absorpt_coefficient_mu 2.768
_exptl_absorpt_correction_T_max 0.7457
_exptl_absorpt_correction_T_min 0.5758
_exptl_absorpt_correction_type multi-scan
_exptl_absorpt_process_details 'Sadabs, (Sheldrick 2012)'
_exptl_crystal_colour Colourless
_exptl_crystal_density_diffrn 1.713
_exptl_crystal_density_meas ?
_exptl_crystal_density_method 'Not Measured'
_exptl_crystal_description Block
_exptl_crystal_F_000 816
_exptl_crystal_size_max 0.26
_exptl_crystal_size_mid 0.20
_exptl_crystal_size_min 0.15
_refine_diff_density_max 0.946
_refine_diff_density_min -0.841
_refine_diff_density_rms 0.170
_refine_ls_extinction_method none
_refine_ls_goodness_of_fit_ref 1.182
_refine_ls_hydrogen_treatment constr
_refine_ls_matrix_type full
_refine_ls_number_parameters 415
_refine_ls_number_reflns 6991
_refine_ls_number_restraints 0
_refine_ls_restrained_S_all 1.182
_refine_ls_R_factor_all 0.0883
_refine_ls_R_factor_gt 0.0735
_refine_ls_shift/su_max 0.001
_refine_ls_shift/su_mean 0.000
_refine_ls_structure_factor_coef Fsqd
_refine_ls_weighting_details 'w=1/[\s^2^(Fo^2^)+(0.0058P)^2^+25.5078P] where P=(Fo^2^+2Fc^2^)/3'
_refine_ls_weighting_scheme calc
_refine_ls_wR_factor_gt 0.1989
_refine_ls_wR_factor_ref 0.2046
_reflns_Friedel_coverage 0.000
_reflns_number_gt 5727
_reflns_number_total 6991
_reflns_threshold_expression 'I > 2\s(I)'
_cod_data_source_file jo502416r_si_005.cif
_cod_data_source_block F026
_cod_depositor_comments
;
The following automatic conversions were performed:

'_exptl_absorpt_correction_type' value 'Multi-scan' changed to
'multi-scan' according to
/usr/data/users/saulius/crontab/automatic-downloads/rss-feeds/ACS/lib/dictionaries/cif_core.dic
dictionary named 'cif_core.dic' version 2.4.2 from 2011-04-26.

'_exptl_crystal_density_meas' value 'Not Measured' was changed to '?'
- the value is perceived as not measured.

Automatic conversion script
Id: cif_fix_values 3008 2015-01-20 13:52:24Z robertas 

 Adding full bibliography for 4030691--4030696.cif.
;
_cod_database_code 4030691
_shelx_space_group_comment
; 
The symmetry employed for this shelxl refinement is uniquely defined 
by the following loop, which should always be used as a source of 
symmetry information in preference to the above space-group names. 
They are only intended as comments. 
;
_shelxl_version_number 2014/6

loop_
_space_group_symop_operation_xyz
'x, y, z'
'-x, -y, -z'

loop_
_atom_site_label
_atom_site_type_symbol
_atom_site_fract_x
_atom_site_fract_y
_atom_site_fract_z
_atom_site_U_iso_or_equiv
_atom_site_adp_type
_atom_site_occupancy
_atom_site_site_symmetry_order
_atom_site_calc_flag
_atom_site_refinement_flags_posn
_atom_site_refinement_flags_adp
Br1 Br 1.09908(10) 0.13050(10) 0.30172(7) 0.0383(2) Uani 1 1 d . .
Br2 Br 0.32009(8) 1.26225(8) 1.15861(7) 0.0309(2) Uani 1 1 d . .
S1 S 0.81447(19) 0.35761(19) 0.36804(15) 0.0240(4) Uani 1 1 d . .
S2 S 0.47468(18) 0.91298(18) 1.11509(14) 0.0221(4) Uani 1 1 d . .
F1 F 0.4930(5) 0.3017(6) 0.6715(4) 0.0428(13) Uani 1 1 d . .
F2 F 0.4634(5) 0.4905(5) 0.6796(4) 0.0404(13) Uani 1 1 d . .
F3 F 0.3305(5) 0.3096(5) 0.5595(4) 0.0366(12) Uani 1 1 d . .
F4 F 0.1246(5) 0.3016(5) 0.7975(4) 0.0432(13) Uani 1 1 d . .
F5 F 0.2553(6) 0.2482(5) 0.9009(4) 0.0446(14) Uani 1 1 d . .
F6 F 0.3095(6) 0.2788(6) 0.7820(5) 0.0542(17) Uani 1 1 d . .
O1 O 0.8823(6) 0.4919(6) 0.3936(4) 0.0319(13) Uani 1 1 d . .
O2 O 0.7422(6) 0.2695(6) 0.2651(4) 0.0308(13) Uani 1 1 d . .
O3 O 0.4749(5) 0.9361(6) 1.2161(4) 0.0281(12) Uani 1 1 d . .
O4 O 0.5946(5) 0.9576(5) 1.0989(4) 0.0279(12) Uani 1 1 d . .
N1 N 0.9294(7) 0.2974(7) 0.4126(5) 0.0293(15) Uani 1 1 d . .
H1N H 1.0100 0.3494 0.4465 0.035 Uiso 1 1 calc R U
N2 N 0.3729(6) 0.9835(6) 1.0690(5) 0.0229(13) Uani 1 1 d . .
H2N H 0.3942 1.0265 1.0337 0.027 Uiso 1 1 calc R U
C1 C 0.8424(7) 0.1338(8) 0.4740(6) 0.0236(15) Uani 1 1 d . .
C2 C 0.8978(8) 0.2148(8) 0.5787(6) 0.0279(17) Uani 1 1 d . .
H2 H 0.9772 0.2834 0.6048 0.034 Uiso 1 1 calc R U
C3 C 0.8363(8) 0.1949(9) 0.6450(6) 0.0303(18) Uani 1 1 d . .
H3 H 0.8729 0.2505 0.7162 0.036 Uiso 1 1 calc R U
C4 C 0.7211(9) 0.0932(9) 0.6062(7) 0.0342(19) Uani 1 1 d . .
H4 H 0.6778 0.0806 0.6509 0.041 Uiso 1 1 calc R U
C5 C 0.6695(8) 0.0107(8) 0.5036(7) 0.0332(19) Uani 1 1 d . .
H5 H 0.5922 -0.0602 0.4784 0.040 Uiso 1 1 calc R U
C6 C 0.7276(8) 0.0290(8) 0.4368(7) 0.0295(17) Uani 1 1 d . .
H6 H 0.6908 -0.0286 0.3661 0.035 Uiso 1 1 calc R U
C7 C 0.9010(8) 0.1570(8) 0.3972(6) 0.0268(16) Uani 1 1 d . .
H7 H 0.8352 0.1026 0.3271 0.032 Uiso 1 1 calc R U
C8 C 1.0240(9) 0.1092(9) 0.4027(7) 0.0336(19) Uani 1 1 d . .
H8A H 1.0025 0.0139 0.3904 0.040 Uiso 1 1 calc R U
H8B H 1.0899 0.1605 0.4721 0.040 Uiso 1 1 calc R U
C9 C 0.7058(7) 0.3643(7) 0.4382(6) 0.0219(15) Uani 1 1 d . .
C10 C 0.7469(8) 0.4619(8) 0.5392(6) 0.0279(17) Uani 1 1 d . .
H10 H 0.8303 0.5253 0.5688 0.034 Uiso 1 1 calc R U
C11 C 0.6647(8) 0.4637(8) 0.5936(6) 0.0296(17) Uani 1 1 d . .
H11 H 0.6913 0.5291 0.6619 0.035 Uiso 1 1 calc R U
C12 C 0.5414(7) 0.3704(7) 0.5501(6) 0.0228(15) Uani 1 1 d . .
C13 C 0.5016(8) 0.2757(8) 0.4504(6) 0.0264(16) Uani 1 1 d . .
H13 H 0.4178 0.2128 0.4205 0.032 Uiso 1 1 calc R U
C14 C 0.5851(8) 0.2728(8) 0.3937(6) 0.0279(17) Uani 1 1 d . .
H14 H 0.5586 0.2081 0.3252 0.034 Uiso 1 1 calc R U
C15 C 0.4567(8) 0.3672(8) 0.6141(6) 0.0283(17) Uani 1 1 d . .
C16 C 0.1424(7) 0.8455(8) 1.0141(6) 0.0239(15) Uani 1 1 d . .
C17 C 0.0757(8) 0.7779(8) 1.0572(6) 0.0257(16) Uani 1 1 d . .
H17 H 0.0912 0.8189 1.1285 0.031 Uiso 1 1 calc R U
C18 C -0.0113(8) 0.6547(9) 0.9999(8) 0.035(2) Uani 1 1 d . .
H18 H -0.0535 0.6083 1.0308 0.042 Uiso 1 1 calc R U
C19 C -0.0368(8) 0.5982(8) 0.8937(7) 0.035(2) Uani 1 1 d . .
H19 H -0.0976 0.5129 0.8521 0.042 Uiso 1 1 calc R U
C20 C 0.0259(9) 0.6659(9) 0.8493(7) 0.0342(19) Uani 1 1 d . .
H20 H 0.0069 0.6271 0.7775 0.041 Uiso 1 1 calc R U
C21 C 0.1158(8) 0.7892(8) 0.9086(7) 0.0298(17) Uani 1 1 d . .
H21 H 0.1589 0.8352 0.8781 0.036 Uiso 1 1 calc R U
C22 C 0.2448(7) 0.9786(7) 1.0838(6) 0.0225(15) Uani 1 1 d . .
H22 H 0.2575 0.9947 1.1565 0.027 Uiso 1 1 calc R U
C23 C 0.1961(7) 1.0906(7) 1.0637(6) 0.0249(16) Uani 1 1 d . .
H23A H 0.1094 1.0885 1.0721 0.030 Uiso 1 1 calc R U
H23B H 0.1857 1.0777 0.9927 0.030 Uiso 1 1 calc R U
C24 C 0.4156(7) 0.7389(7) 1.0402(6) 0.0223(15) Uani 1 1 d . .
C25 C 0.3849(8) 0.6544(8) 1.0841(6) 0.0270(16) Uani 1 1 d . .
H25 H 0.3979 0.6878 1.1551 0.032 Uiso 1 1 calc R U
C26 C 0.3338(7) 0.5172(8) 1.0209(6) 0.0280(17) Uani 1 1 d . .
H26 H 0.3125 0.4567 1.0496 0.034 Uiso 1 1 calc R U
C27 C 0.3145(7) 0.4698(8) 0.9190(6) 0.0255(16) Uani 1 1 d . .
C28 C 0.3454(8) 0.5574(8) 0.8767(6) 0.0309(18) Uani 1 1 d . .
H28 H 0.3321 0.5238 0.8057 0.037 Uiso 1 1 calc R U
C29 C 0.3946(8) 0.6915(8) 0.9357(6) 0.0279(17) Uani 1 1 d . .
H29 H 0.4142 0.7515 0.9062 0.033 Uiso 1 1 calc R U
C30 C 0.2527(8) 0.3249(8) 0.8509(7) 0.0316(18) Uani 1 1 d . .

loop_
_atom_site_aniso_label
_atom_site_aniso_U_11
_atom_site_aniso_U_22
_atom_site_aniso_U_33
_atom_site_aniso_U_23
_atom_site_aniso_U_13
_atom_site_aniso_U_12
Br1 0.0459(5) 0.0480(5) 0.0377(5) 0.0238(4) 0.0252(4) 0.0252(4)
Br2 0.0308(4) 0.0211(4) 0.0315(4) 0.0050(3) 0.0060(3) 0.0047(3)
S1 0.0291(10) 0.0239(9) 0.0228(9) 0.0120(8) 0.0114(8) 0.0077(8)
S2 0.0197(9) 0.0209(9) 0.0215(9) 0.0084(7) 0.0030(7) 0.0026(7)
F1 0.047(3) 0.058(4) 0.043(3) 0.035(3) 0.023(3) 0.021(3)
F2 0.042(3) 0.031(3) 0.042(3) 0.004(2) 0.026(3) 0.004(2)
F3 0.028(3) 0.044(3) 0.032(3) 0.012(2) 0.012(2) 0.001(2)
F4 0.027(3) 0.036(3) 0.042(3) 0.004(2) -0.004(2) -0.001(2)
F5 0.051(3) 0.024(3) 0.045(3) 0.009(2) 0.004(3) 0.005(2)
F6 0.054(4) 0.034(3) 0.056(4) -0.008(3) 0.032(3) -0.001(3)
O1 0.030(3) 0.032(3) 0.023(3) 0.007(2) 0.005(2) -0.004(2)
O2 0.033(3) 0.034(3) 0.020(3) 0.010(2) 0.005(2) 0.001(2)
O3 0.028(3) 0.028(3) 0.023(3) 0.009(2) 0.004(2) 0.006(2)
O4 0.019(3) 0.025(3) 0.034(3) 0.012(2) 0.004(2) 0.001(2)
N1 0.030(4) 0.026(3) 0.033(4) 0.014(3) 0.011(3) 0.005(3)
N2 0.019(3) 0.021(3) 0.029(3) 0.013(3) 0.007(3) 0.005(2)
C1 0.024(4) 0.027(4) 0.023(4) 0.014(3) 0.006(3) 0.009(3)
C2 0.029(4) 0.029(4) 0.028(4) 0.015(3) 0.009(3) 0.003(3)
C3 0.031(4) 0.036(4) 0.023(4) 0.014(3) 0.006(3) 0.007(4)
C4 0.035(5) 0.039(5) 0.044(5) 0.028(4) 0.021(4) 0.014(4)
C5 0.023(4) 0.027(4) 0.051(5) 0.019(4) 0.011(4) 0.005(3)
C6 0.027(4) 0.025(4) 0.034(4) 0.014(3) 0.006(3) 0.007(3)
C7 0.030(4) 0.024(4) 0.027(4) 0.012(3) 0.010(3) 0.006(3)
C8 0.038(5) 0.036(5) 0.042(5) 0.025(4) 0.019(4) 0.018(4)
C9 0.026(4) 0.019(3) 0.017(3) 0.006(3) 0.005(3) 0.004(3)
C10 0.021(4) 0.029(4) 0.020(4) 0.003(3) 0.000(3) -0.003(3)
C11 0.029(4) 0.030(4) 0.019(4) 0.003(3) 0.005(3) 0.002(3)
C12 0.025(4) 0.022(4) 0.024(4) 0.011(3) 0.010(3) 0.008(3)
C13 0.027(4) 0.022(4) 0.024(4) 0.007(3) 0.007(3) 0.002(3)
C14 0.035(4) 0.021(4) 0.022(4) 0.004(3) 0.009(3) 0.003(3)
C15 0.034(4) 0.027(4) 0.023(4) 0.009(3) 0.012(3) 0.006(3)
C16 0.022(4) 0.023(4) 0.029(4) 0.013(3) 0.008(3) 0.007(3)
C17 0.026(4) 0.029(4) 0.029(4) 0.016(3) 0.013(3) 0.009(3)
C18 0.030(4) 0.028(4) 0.059(6) 0.024(4) 0.026(4) 0.011(4)
C19 0.026(4) 0.023(4) 0.047(5) 0.006(4) 0.015(4) 0.003(3)
C20 0.035(5) 0.031(4) 0.028(4) 0.006(4) 0.007(4) 0.008(4)
C21 0.024(4) 0.032(4) 0.035(5) 0.014(4) 0.013(3) 0.007(3)
C22 0.024(4) 0.023(4) 0.020(4) 0.009(3) 0.007(3) 0.005(3)
C23 0.023(4) 0.023(4) 0.019(4) 0.003(3) 0.001(3) 0.002(3)
C24 0.020(4) 0.020(4) 0.026(4) 0.009(3) 0.006(3) 0.007(3)
C25 0.030(4) 0.026(4) 0.022(4) 0.010(3) 0.007(3) 0.005(3)
C26 0.020(4) 0.027(4) 0.034(4) 0.017(3) 0.002(3) 0.002(3)
C27 0.017(3) 0.026(4) 0.028(4) 0.008(3) 0.005(3) 0.006(3)
C28 0.033(4) 0.030(4) 0.021(4) 0.003(3) 0.008(3) 0.006(3)
C29 0.028(4) 0.031(4) 0.026(4) 0.015(3) 0.008(3) 0.005(3)
C30 0.029(4) 0.025(4) 0.032(4) 0.005(3) 0.008(4) 0.004(3)

loop_
_atom_type_symbol
_atom_type_description
_atom_type_scat_dispersion_real
_atom_type_scat_dispersion_imag
_atom_type_scat_source
C C 0.0033 0.0016 'International Tables Vol C Tables 4.2.6.8 and 6.1.1.4'
H H 0.0000 0.0000 'International Tables Vol C Tables 4.2.6.8 and 6.1.1.4'
N N 0.0061 0.0033 'International Tables Vol C Tables 4.2.6.8 and 6.1.1.4'
O O 0.0106 0.0060 'International Tables Vol C Tables 4.2.6.8 and 6.1.1.4'
F F 0.0171 0.0103 'International Tables Vol C Tables 4.2.6.8 and 6.1.1.4'
S S 0.1246 0.1234 'International Tables Vol C Tables 4.2.6.8 and 6.1.1.4'
Br Br -0.2901 2.4595 'International Tables Vol C Tables 4.2.6.8 and 6.1.1.4'

loop_
_geom_angle_atom_site_label_1
_geom_angle_atom_site_label_2
_geom_angle_atom_site_label_3
_geom_angle
O2 S1 O1 120.4(4)
O2 S1 N1 109.0(4)
O1 S1 N1 103.5(4)
O2 S1 C9 107.5(4)
O1 S1 C9 107.7(4)
N1 S1 C9 108.3(4)
O3 S2 O4 120.5(3)
O3 S2 N2 107.8(3)
O4 S2 N2 105.8(3)
O3 S2 C24 107.3(4)
O4 S2 C24 106.7(3)
N2 S2 C24 108.2(3)
C7 N1 S1 120.8(6)
C7 N1 H1N 119.6
S1 N1 H1N 119.6
C22 N2 S2 122.4(5)
C22 N2 H2N 118.8
S2 N2 H2N 118.8
C2 C1 C6 119.5(7)
C2 C1 C7 122.0(7)
C6 C1 C7 118.5(7)
C3 C2 C1 119.9(7)
C3 C2 H2 120.1
C1 C2 H2 120.1
C4 C3 C2 119.5(8)
C4 C3 H3 120.2
C2 C3 H3 120.2
C5 C4 C3 120.4(8)
C5 C4 H4 119.8
C3 C4 H4 119.8
C6 C5 C4 121.1(8)
C6 C5 H5 119.5
C4 C5 H5 119.5
C5 C6 C1 119.5(8)
C5 C6 H6 120.2
C1 C6 H6 120.2
N1 C7 C8 110.4(7)
N1 C7 C1 112.2(7)
C8 C7 C1 110.3(7)
N1 C7 H7 107.9
C8 C7 H7 107.9
C1 C7 H7 107.9
C7 C8 Br1 111.8(6)
C7 C8 H8A 109.3
Br1 C8 H8A 109.3
C7 C8 H8B 109.3
Br1 C8 H8B 109.3
H8A C8 H8B 107.9
C14 C9 C10 121.5(7)
C14 C9 S1 119.4(6)
C10 C9 S1 119.1(6)
C11 C10 C9 118.7(7)
C11 C10 H10 120.6
C9 C10 H10 120.6
C10 C11 C12 120.8(7)
C10 C11 H11 119.6
C12 C11 H11 119.6
C13 C12 C11 119.9(7)
C13 C12 C15 120.0(7)
C11 C12 C15 119.9(7)
C12 C13 C14 119.8(7)
C12 C13 H13 120.1
C14 C13 H13 120.1
C9 C14 C13 119.2(7)
C9 C14 H14 120.4
C13 C14 H14 120.4
F3 C15 F1 106.8(7)
F3 C15 F2 105.9(7)
F1 C15 F2 105.9(7)
F3 C15 C12 113.5(7)
F1 C15 C12 111.7(7)
F2 C15 C12 112.5(7)
C17 C16 C21 119.6(7)
C17 C16 C22 119.0(7)
C21 C16 C22 121.4(7)
C18 C17 C16 121.9(8)
C18 C17 H17 119.1
C16 C17 H17 119.1
C17 C18 C19 118.1(8)
C17 C18 H18 121.0
C19 C18 H18 121.0
C20 C19 C18 120.7(8)
C20 C19 H19 119.7
C18 C19 H19 119.7
C21 C20 C19 120.5(8)
C21 C20 H20 119.7
C19 C20 H20 119.7
C20 C21 C16 119.2(8)
C20 C21 H21 120.4
C16 C21 H21 120.4
N2 C22 C23 108.1(6)
N2 C22 C16 113.1(6)
C23 C22 C16 109.5(6)
N2 C22 H22 108.7
C23 C22 H22 108.7
C16 C22 H22 108.7
C22 C23 Br2 110.0(5)
C22 C23 H23A 109.7
Br2 C23 H23A 109.7
C22 C23 H23B 109.7
Br2 C23 H23B 109.7
H23A C23 H23B 108.2
C25 C24 C29 121.6(7)
C25 C24 S2 119.9(6)
C29 C24 S2 118.4(6)
C24 C25 C26 118.0(7)
C24 C25 H25 121.0
C26 C25 H25 121.0
C27 C26 C25 120.8(8)
C27 C26 H26 119.6
C25 C26 H26 119.6
C26 C27 C28 119.9(7)
C26 C27 C30 120.7(8)
C28 C27 C30 119.3(7)
C29 C28 C27 120.9(8)
C29 C28 H28 119.5
C27 C28 H28 119.5
C28 C29 C24 118.7(8)
C28 C29 H29 120.6
C24 C29 H29 120.6
F5 C30 F6 107.2(7)
F5 C30 F4 105.8(7)
F6 C30 F4 106.2(7)
F5 C30 C27 113.4(7)
F6 C30 C27 112.3(7)
F4 C30 C27 111.5(7)

loop_
_geom_bond_atom_site_label_1
_geom_bond_atom_site_label_2
_geom_bond_distance
Br1 C8 1.963(9)
Br2 C23 1.944(7)
S1 O2 1.413(6)
S1 O1 1.429(6)
S1 N1 1.618(7)
S1 C9 1.777(8)
S2 O3 1.434(6)
S2 O4 1.448(6)
S2 N2 1.608(6)
S2 C24 1.766(8)
F1 C15 1.334(10)
F2 C15 1.349(9)
F3 C15 1.326(10)
F4 C30 1.354(10)
F5 C30 1.318(10)
F6 C30 1.329(10)
N1 C7 1.467(10)
N1 H1N 0.8800
N2 C22 1.476(10)
N2 H2N 0.8800
C1 C2 1.397(11)
C1 C6 1.409(11)
C1 C7 1.532(11)
C2 C3 1.396(11)
C2 H2 0.9500
C3 C4 1.390(12)
C3 H3 0.9500
C4 C5 1.375(13)
C4 H4 0.9500
C5 C6 1.372(12)
C5 H5 0.9500
C6 H6 0.9500
C7 C8 1.518(11)
C7 H7 1.0000
C8 H8A 0.9900
C8 H8B 0.9900
C9 C14 1.372(11)
C9 C10 1.406(10)
C10 C11 1.362(12)
C10 H10 0.9500
C11 C12 1.403(11)
C11 H11 0.9500
C12 C13 1.383(11)
C12 C15 1.504(11)
C13 C14 1.399(11)
C13 H13 0.9500
C14 H14 0.9500
C16 C17 1.395(11)
C16 C21 1.397(12)
C16 C22 1.525(10)
C17 C18 1.365(12)
C17 H17 0.9500
C18 C19 1.410(14)
C18 H18 0.9500
C19 C20 1.387(13)
C19 H19 0.9500
C20 C21 1.381(12)
C20 H20 0.9500
C21 H21 0.9500
C22 C23 1.521(11)
C22 H22 1.0000
C23 H23A 0.9900
C23 H23B 0.9900
C24 C25 1.374(11)
C24 C29 1.396(11)
C25 C26 1.405(11)
C25 H25 0.9500
C26 C27 1.364(12)
C26 H26 0.9500
C27 C28 1.385(12)
C27 C30 1.495(11)
C28 C29 1.366(11)
C28 H28 0.9500
C29 H29 0.9500

loop_
_geom_hbond_atom_site_label_D
_geom_hbond_atom_site_label_H
_geom_hbond_atom_site_label_A
_geom_hbond_distance_DH
_geom_hbond_distance_HA
_geom_hbond_distance_DA
_geom_hbond_angle_DHA
_geom_hbond_site_symmetry_A
N1 H1N O1 0.88 2.25 2.946(9) 135.3 2_766
N2 H2N O4 0.88 2.08 2.900(9) 154.4 2_677

loop_
_geom_torsion_atom_site_label_1
_geom_torsion_atom_site_label_2
_geom_torsion_atom_site_label_3
_geom_torsion_atom_site_label_4
_geom_torsion
O2 S1 N1 C7 -47.7(7)
O1 S1 N1 C7 -176.8(6)
C9 S1 N1 C7 69.1(7)
O3 S2 N2 C22 -41.0(7)
O4 S2 N2 C22 -171.1(6)
C24 S2 N2 C22 74.9(6)
C6 C1 C2 C3 -2.6(12)
C7 C1 C2 C3 176.1(7)
C1 C2 C3 C4 0.8(13)
C2 C3 C4 C5 1.5(13)
C3 C4 C5 C6 -2.0(13)
C4 C5 C6 C1 0.2(13)
C2 C1 C6 C5 2.1(12)
C7 C1 C6 C5 -176.6(7)
S1 N1 C7 C8 155.5(6)
S1 N1 C7 C1 -81.0(8)
C2 C1 C7 N1 -48.1(10)
C6 C1 C7 N1 130.5(8)
C2 C1 C7 C8 75.4(10)
C6 C1 C7 C8 -105.9(8)
N1 C7 C8 Br1 -57.6(8)
C1 C7 C8 Br1 177.8(5)
O2 S1 C9 C14 12.1(8)
O1 S1 C9 C14 143.2(6)
N1 S1 C9 C14 -105.5(7)
O2 S1 C9 C10 -169.3(6)
O1 S1 C9 C10 -38.2(7)
N1 S1 C9 C10 73.1(7)
C14 C9 C10 C11 0.7(12)
S1 C9 C10 C11 -177.9(7)
C9 C10 C11 C12 -0.1(13)
C10 C11 C12 C13 -0.5(13)
C10 C11 C12 C15 175.2(8)
C11 C12 C13 C14 0.6(12)
C15 C12 C13 C14 -175.2(7)
C10 C9 C14 C13 -0.7(12)
S1 C9 C14 C13 177.9(6)
C12 C13 C14 C9 0.0(12)
C13 C12 C15 F3 -25.8(11)
C11 C12 C15 F3 158.5(7)
C13 C12 C15 F1 95.1(9)
C11 C12 C15 F1 -80.6(9)
C13 C12 C15 F2 -145.9(8)
C11 C12 C15 F2 38.4(11)
C21 C16 C17 C18 3.1(12)
C22 C16 C17 C18 -176.0(7)
C16 C17 C18 C19 -2.5(13)
C17 C18 C19 C20 0.6(13)
C18 C19 C20 C21 0.8(14)
C19 C20 C21 C16 -0.3(13)
C17 C16 C21 C20 -1.6(12)
C22 C16 C21 C20 177.4(7)
S2 N2 C22 C23 161.0(5)
S2 N2 C22 C16 -77.6(8)
C17 C16 C22 N2 127.5(7)
C21 C16 C22 N2 -51.5(10)
C17 C16 C22 C23 -111.9(8)
C21 C16 C22 C23 69.1(9)
N2 C22 C23 Br2 -60.3(7)
C16 C22 C23 Br2 176.1(5)
O3 S2 C24 C25 -2.4(7)
O4 S2 C24 C25 128.1(6)
N2 S2 C24 C25 -118.5(7)
O3 S2 C24 C29 174.2(6)
O4 S2 C24 C29 -55.4(7)
N2 S2 C24 C29 58.1(7)
C29 C24 C25 C26 1.3(12)
S2 C24 C25 C26 177.8(6)
C24 C25 C26 C27 -0.5(12)
C25 C26 C27 C28 0.0(12)
C25 C26 C27 C30 -176.3(7)
C26 C27 C28 C29 -0.3(13)
C30 C27 C28 C29 176.0(8)
C27 C28 C29 C24 1.1(13)
C25 C24 C29 C28 -1.6(12)
S2 C24 C29 C28 -178.1(6)
C26 C27 C30 F5 -18.2(11)
C28 C27 C30 F5 165.5(7)
C26 C27 C30 F6 -139.9(8)
C28 C27 C30 F6 43.7(11)
C26 C27 C30 F4 101.0(9)
C28 C27 C30 F4 -75.3(10)
